data_1569420
loop_
_publ_author_name
'Carroll, Robert C.'
'Harrowven, David C.'
'Pearce, James E.'
'Coles, Simon J.'

_publ_section_title
;
 A systematic study of the interplay between guest molecule structure and
 intermolecular interactions in crystalline sponges
;
_journal_issue 4
_journal_name_full IUCrJ
_journal_page_first 497
_journal_page_last 508
_journal_paper_doi 10.1107/S2052252523005146
_journal_volume 10
_journal_year 2023
_chemical_formula_moiety 'C36 H24 I6 N12 Zn3, 0.633(C13 H11 F O)'
_chemical_formula_sum 'C44.23 H30.91 F0.63 I6 N12 O0.63 Zn3'
_chemical_formula_weight 1710.11
_chemical_name_common 'Phenyl Biaryl Alcohol-2-Fluorine (absorbed in crystalline sponge)'
_chemical_name_systematic '6-fluoro-2'-methyl-[1,1'-biphenyl]-2-ol (absorbed in crystalline sponge)'
_space_group_crystal_system monoclinic
_space_group_IT_number 15
_space_group_name_Hall '-C 2yc'
_space_group_name_H-M_alt 'C 1 2/c 1'
_atom_sites_solution_hydrogens geom
_atom_sites_solution_primary dual
_audit_creation_date 2023-04-04
_audit_creation_method
;
Olex2 1.5
(compiled 2023.03.06 svn.rbb2c1857 for OlexSys, GUI svn.r6748)
;
_cell_angle_alpha 90
_cell_angle_beta 103.685(2)
_cell_angle_gamma 90
_cell_formula_units_Z 8
_cell_length_a 35.6889(7)
_cell_length_b 14.8458(2)
_cell_length_c 31.8064(6)
_cell_measurement_reflns_used 9175
_cell_measurement_temperature 100(2)
_cell_measurement_theta_max 72.8870
_cell_measurement_theta_min 2.8350
_cell_volume 16373.6(5)
_computing_cell_refinement 'CrysAlisPro 1.171.41.89a (Rigaku OD, 2020)'
_computing_data_collection 'CrysAlisPro 1.171.41.89a (Rigaku OD, 2020)'
_computing_data_reduction 'CrysAlisPro 1.171.41.89a (Rigaku OD, 2020)'
_computing_molecular_graphics 'Olex2 1.5 (Dolomanov et al., 2009)'
_computing_publication_material 'Olex2 1.5 (Dolomanov et al., 2009)'
_computing_structure_refinement 'SHELXL 2018/3 (Sheldrick, 2015)'
_computing_structure_solution 'SHELXT 2018/2 (Sheldrick, 2018)'
_diffrn_ambient_environment N~2~
_diffrn_ambient_temperature 100(2)
_diffrn_detector 'hybrid pixel array detector'
_diffrn_detector_area_resol_mean 10
_diffrn_detector_dtime 0.000
_diffrn_detector_type 'Rigaku, HyPix 6000HE'
_diffrn_measured_fraction_theta_full 0.994
_diffrn_measured_fraction_theta_max 0.993
_diffrn_measurement_details
;
List of Runs (angles in degrees, time in seconds):

  # Type    Start    End  Width  t~exp~   \w     \q     \k     \f   Frames
--------------------------------------------------------------------------
  1  \w   -173.00 -87.00   0.50    1.40    -- -103.00 -11.00  97.00  172
  2  \w    -69.00 -38.00   0.50    1.40    -- -103.00  61.00 -30.00   62
  3  \w   -110.00 -85.00   0.50    1.40    -- -103.00 125.00 -30.00   50
  4  \w    -65.00 -37.00   0.50    1.40    -- -103.00  61.00 120.00   56
  5  \w   -109.00 -69.00   0.50    1.40    -- -103.00 125.00 -60.00   80
  6  \w    -60.00 -34.00   0.50    1.40    -- -103.00 125.00 -30.00   52
  7  \w   -173.00-104.00   0.50    1.40    -- -103.00 -30.00-120.00  138
  8  \w    -95.00 -41.00   0.50    1.40    -- -103.00  77.00  60.00  108
  9  \w    -68.00 -30.00   0.50    1.40    -- -103.00  61.00   0.00   76
 10  \w     89.00 120.00   0.50    1.40    --  101.75  11.00 -89.00   62
 11  \w     32.00  73.00   0.50    1.40    --  101.75 -61.00-150.00   82
 12  \w     92.00 175.00   0.50    1.40    --  101.75  15.00-180.00  166
 13  \w     53.00 105.00   0.50    1.40    --  101.75 -94.00  60.00  104
 14  \w     41.00  86.00   0.50    1.40    --  101.75 -94.00 150.00   90
 15  \w     36.00 105.00   0.50    1.40    --  101.75 -94.00-150.00  138
 16  \w   -116.00 -35.00   0.50    0.30    --  -46.61 -11.00  97.00  162
 17  \w    -17.00  10.00   0.50    0.30    --  -46.61  11.00 -89.00   54
 18  \w     30.00 121.00   0.50    0.30    --   46.61  11.00 -89.00  182
 19  \w    -25.00   0.00   0.50    0.30    --   46.61 -11.00  97.00   50
 20  \w    -20.00  25.00   0.50    0.30    --  -46.61  19.00  60.00   90
 21  \w     41.00  91.00   0.50    0.30    --   46.61-125.00 -60.00  100
;
_diffrn_measurement_device 'four-circle diffractometer'
_diffrn_measurement_device_details 'Rigaku Oxford Difffraction, UG2 \k goniometer'
_diffrn_measurement_device_type
'Rigaku 007HF equipped with Varimax confocal mirrors and a UG2 goniometer and HyPix 6000HE detector'
_diffrn_measurement_method 'profile data from \w-scans'
_diffrn_measurement_specimen_support 'MiTeGen loops'
_diffrn_orient_matrix_type 'CrysAlisPro convention (1999,Acta A55,543-557)'
_diffrn_orient_matrix_UB_11 -0.0105492000
_diffrn_orient_matrix_UB_12 -0.0148171000
_diffrn_orient_matrix_UB_13 -0.0493445000
_diffrn_orient_matrix_UB_21 0.0431548000
_diffrn_orient_matrix_UB_22 -0.0011016000
_diffrn_orient_matrix_UB_23 -0.0000650000
_diffrn_orient_matrix_UB_31 0.0010630000
_diffrn_orient_matrix_UB_32 -0.1026777000
_diffrn_orient_matrix_UB_33 0.0071314000
_diffrn_radiation_collimation 0.3
_diffrn_radiation_monochromator 'Varimax focusing mirrors'
_diffrn_radiation_probe x-ray
_diffrn_radiation_type 'Cu K\a'
_diffrn_radiation_wavelength 1.54184
_diffrn_reflns_av_R_equivalents 0.0269
_diffrn_reflns_av_unetI/netI 0.0263
_diffrn_reflns_Laue_measured_fraction_full 0.994
_diffrn_reflns_Laue_measured_fraction_max 0.993
_diffrn_reflns_limit_h_max 42
_diffrn_reflns_limit_h_min -42
_diffrn_reflns_limit_k_max 9
_diffrn_reflns_limit_k_min -17
_diffrn_reflns_limit_l_max 38
_diffrn_reflns_limit_l_min -38
_diffrn_reflns_number 54893
_diffrn_reflns_point_group_measured_fraction_full 0.994
_diffrn_reflns_point_group_measured_fraction_max 0.993
_diffrn_reflns_theta_full 67.684
_diffrn_reflns_theta_max 68.247
_diffrn_reflns_theta_min 2.548
_diffrn_source 'Rotating anode'
_diffrn_source_current 30.0
_diffrn_source_power 1.2
_diffrn_source_target Cu
_diffrn_source_type 'Rigaku 007 HF'
_diffrn_source_voltage 40.0
_exptl_absorpt_coefficient_mu 19.038
_exptl_absorpt_correction_T_max 0.435
_exptl_absorpt_correction_T_min 0.163
_exptl_absorpt_correction_type analytical
_exptl_absorpt_process_details
;
CrysAlisPro 1.171.41.89a (Rigaku Oxford Diffraction, 2020)
Analytical numeric absorption correction using a multifaceted crystal
model based on expressions derived by R.C. Clark & J.S. Reid.
(Clark, R. C. & Reid, J. S. (1995). Acta Cryst. A51, 887-897)
Empirical absorption correction using spherical harmonics,
implemented in SCALE3 ABSPACK scaling algorithm.
;
_exptl_crystal_colour colourless
_exptl_crystal_colour_primary colourless
_exptl_crystal_density_diffrn 1.387
_exptl_crystal_description block
_exptl_crystal_F_000 6392
_exptl_crystal_size_max 0.18
_exptl_crystal_size_mid 0.11
_exptl_crystal_size_min 0.05
_refine_diff_density_max 1.826
_refine_diff_density_min -1.055
_refine_diff_density_rms 0.216
_refine_ls_extinction_method none
_refine_ls_goodness_of_fit_ref 1.031
_refine_ls_hydrogen_treatment constr
_refine_ls_matrix_type full
_refine_ls_number_parameters 891
_refine_ls_number_reflns 14900
_refine_ls_number_restraints 239
_refine_ls_restrained_S_all 1.029
_refine_ls_R_factor_all 0.0660
_refine_ls_R_factor_gt 0.0577
_refine_ls_shift/su_max 0.001
_refine_ls_shift/su_mean 0.000
_refine_ls_structure_factor_coef Fsqd
_refine_ls_weighting_details 'w=1/[\s^2^(Fo^2^)+(0.1561P)^2^] where P=(Fo^2^+2Fc^2^)/3'
_refine_ls_weighting_scheme calc
_refine_ls_wR_factor_gt 0.1849
_refine_ls_wR_factor_ref 0.1953
_reflns_Friedel_coverage 0.000
_reflns_number_gt 12240
_reflns_number_total 14900
_reflns_threshold_expression 'I > 2\s(I)'
_cod_data_source_file lt5059.cif
_cod_data_source_block PBA-3-Fluorine_CrystallineSponge
_cod_database_code 1569420
_shelx_shelxl_version_number 2018/3
_chemical_oxdiff_formula '(Zn3 I6 N12 H24 C36) (C13 H11 F O)2 (C6 H12)4'
_chemical_oxdiff_usercomment 'Fluoro Biaryl 2'
_shelx_space_group_comment
;
The symmetry employed for this shelxl refinement is uniquely defined
by the following loop, which should always be used as a source of
symmetry information in preference to the above space-group names.
They are only intended as comments.
;
_shelx_estimated_absorpt_t_max 0.449
_shelx_estimated_absorpt_t_min 0.131
_olex2_refinement_description
;
1. Fixed Uiso
 At 1.2 times of:
  All C(H) groups
 At 1.5 times of:
  All C(H,H,H) groups, All O(H) groups
2. Restrained distances
 O1C-C3C
 1.38 with sigma of 0.02
 C13B-C8B
 1.54 with sigma of 0.02
 O1A-C3A
 1.38 with sigma of 0.02
 O1B-C3B
 1.38 with sigma of 0.02
 F1C-C5C
 1.37 with sigma of 0.02
 F1B-C5B
 1.37 with sigma of 0.02
 C7B-C4B
 1.54 with sigma of 0.02
 C4C-C7C
 1.54 with sigma of 0.02
 C8C-C13C
 1.54 with sigma of 0.02
 C4C-O1C
 2.4 with sigma of 0.04
 C2C-O1C
 2.4 with sigma of 0.04
 C9C-C13C
 2.5 with sigma of 0.04
 C9B-C13B
 2.5 with sigma of 0.04
 C7B-C13B
 2.5 with sigma of 0.04
 C7C-C13C
 2.5 with sigma of 0.04
 C12C-C4C \\sim C4C-C8C
 with sigma of 0.04
 C3C-C7C \\sim C7C-C5C
 with sigma of 0.04
 I302-Zn31 \\sim I502-Zn51 \\sim I301-Zn31 \\sim I501-Zn51
 with sigma of 0.02
 I501-I502 \\sim I401-I402
 with sigma of 0.02
 I306-Zn33 \\sim I406-Zn43
 with sigma of 0.02
 I305-Zn33 \\sim I405-Zn43
 with sigma of 0.02
 Zn33-N312 \\sim Zn43-N312
 with sigma of 0.02
 I305-N312 \\sim I405-N312
 with sigma of 0.04
 I306-I305 \\sim I406-I405
 with sigma of 0.04
 I306-N312 \\sim I406-N312
 with sigma of 0.04
 I402-N301 \\sim I302-N301
 with sigma of 0.04
 I401-N301 \\sim I301-N301
 with sigma of 0.04
 I401-Zn41 \\sim I301-Zn31
 with sigma of 0.02
 I401-I402 \\sim I301-I302
 with sigma of 0.04
 I402-Zn41 \\sim I302-Zn31
 with sigma of 0.02
 Zn41-N301 \\sim Zn31-N301
 with sigma of 0.02
3. Restrained planarity
 C2C, C3C, C7C, O1C
 with sigma of 0.02
 C12B, C7B, C8B, C4B
 with sigma of 0.05
4. Uiso/Uaniso restraints and constraints
C1A \\sim C7A \\sim C12A \\sim C4A \\sim C8A \\sim C11A \\sim C3A \\sim C5A
\\sim C13A \\sim C9A \\sim C10A \\sim O1A \\sim C2A \\sim F1A \\sim C6A: within
1.7A with sigma of 0.04 and sigma for terminal atoms of 0.08 within 1.7A
C9B \\sim O1B \\sim C3B \\sim C4B \\sim C2B \\sim C5B \\sim C7B \\sim C1B \\sim
C6B \\sim F1B \\sim C8B \\sim C12B \\sim C13B \\sim C11B \\sim C10B: within
1.7A with sigma of 0.02 and sigma for terminal atoms of 0.04 within 1.7A
5. Others
 1*[Sof(I306)+Sof(I305)+Sof(Zn33)]+1*[Sof(Zn43)+Sof(I406)+Sof(I405)]+1*
 [Sof(I505)+Sof(I506)+Sof(Zn53)]=1 with esd of 0.00001
 1*[Sof(I401)+Sof(I402)+Sof(Zn41)]+1*[Sof(I302)+Sof(Zn31)+Sof(I301)]+1*
 [Sof(I501)+Sof(I502)+Sof(Zn51)]+1*[Sof(I602)+Sof(I601)+Sof(Zn61)]=1 with esd
 of 0.00001
 Sof(I403)=Sof(Zn42)=Sof(I404)=1-FVAR(1)
 Sof(I303)=Sof(I304)=Sof(Zn32)=FVAR(1)
 Sof(I306)=Sof(I305)=Sof(Zn33)=FVAR(2)
 Sof(Zn43)=Sof(I406)=Sof(I405)=FVAR(3)
 Sof(I505)=Sof(I506)=Sof(Zn53)=FVAR(4)
 Sof(I401)=Sof(I402)=Sof(Zn41)=FVAR(5)
 Sof(I302)=Sof(Zn31)=Sof(I301)=FVAR(6)
 Sof(I501)=Sof(I502)=Sof(Zn51)=FVAR(7)
 Sof(I602)=Sof(I601)=Sof(Zn61)=FVAR(8)
 Fixed Sof: H311(0.95) C7A(0.28439) C12A(0.28439) H12A(0.28439) C11A(0.28439)
 H11A(0.28439) C10A(0.28439) H10A(0.28439) C9A(0.28439) H9A(0.28439)
 C8A(0.28439) F1A(0.28439) C13A(0.28439) H13A(0.28439) H13B(0.28439)
 H13C(0.28439) C5A(0.28439) C6A(0.28439) H6A(0.28439) C1A(0.28439) H1A(0.28439)
 C2A(0.28439) H2A(0.28439) C3A(0.28439) C4A(0.28439) O1A(0.28439) H1AA(0.28439)
 O1B(0.21332) H1B(0.21332) C4B(0.21332) C5B(0.21332) C6B(0.21332) H6B(0.21332)
 C1B(0.21332) H1BA(0.21332) C2B(0.21332) H2B(0.21332) C3B(0.21332) C7B(0.21332)
 C8B(0.21332) C9B(0.21332) H9B(0.21332) C10B(0.21332) H10B(0.21332)
 C11B(0.21332) H11B(0.21332) C12B(0.21332) H12B(0.21332) F1B(0.21332)
 C13B(0.21332) H13D(0.21332) H13E(0.21332) H13F(0.21332) C4C(0.13529)
 C5C(0.13529) C6C(0.13529) H6C(0.13529) C1C(0.13529) H1C(0.13529) C2C(0.13529)
 H2C(0.13529) C3C(0.13529) F1C(0.13529) C13C(0.13529) H13G(0.13529)
 H13H(0.13529) H13I(0.13529) O1C(0.13529) H1CA(0.13529) C7C(0.13529)
 C8C(0.13529) C9C(0.13529) H9C(0.13529) C10C(0.13529) H10C(0.13529)
 C11C(0.13529) H11C(0.13529) C12C(0.13529) H12C(0.13529)
 Fixed Uiso: I501(0.08) I502(0.08) Zn51(0.08) C4C(0.08) C5C(0.08) C6C(0.08)
 C1C(0.08) C2C(0.08) C3C(0.08) F1C(0.08) C13C(0.08) O1C(0.08) C7C(0.08)
 C8C(0.08) C9C(0.08) C10C(0.08) C11C(0.08) C12C(0.08) I602(0.08) I601(0.08)
 Zn61(0.08)
6.a Aromatic/amide H refined with riding coordinates:
 C333(H333), C322(H322), C332(H332), C323(H323), C313(H313), C328(H328),
 C317(H317), C329(H329), C311(H311), C312(H312), C302(H302), C318(H318),
 C320(H320), C331(H331), C319(H319), C301(H301), C310(H310), C330(H330),
 C335(H335), C304(H304), C305(H305), C336(H336), C315(H315), C314(H314),
 C12A(H12A), C11A(H11A), C10A(H10A), C9A(H9A), C6A(H6A), C1A(H1A), C2A(H2A),
 C6B(H6B), C1B(H1BA), C2B(H2B), C9B(H9B), C10B(H10B), C11B(H11B), C12B(H12B),
 C6C(H6C), C1C(H1C), C2C(H2C), C9C(H9C), C10C(H10C), C11C(H11C), C12C(H12C)
6.b Fitted hexagon refined as free rotating group:
 C7A(C12A,C11A,C10A,C9A,C8A), C5A(C6A,C1A,C2A,C3A,C4A), C4B(C5B,C6B,C1B,C2B,
 C3B), C7B(C8B,C9B,C10B,C11B,C12B), C4C(C5C,C6C,C1C,C2C,C3C), C7C(C8C,C9C,C10C,
 C11C,C12C)
6.c Tetrahedral OH refined with everything fixed:
 O1A(H1AA), O1B(H1B), O1C(H1CA)
6.d Idealised Me refined with everything fixed:
 C13A(H13A,H13B,H13C), C13B(H13D,H13E,H13F), C13C(H13G,H13H,H13I)
;
_olex2_date_sample_data_collection 2022-07-21
_olex2_date_sample_submission 2022-07-21
_olex2_submission_original_sample_id 'Phenyl Biaryl Alcohol-3-Fluorine'
_olex2_submission_special_instructions 'No special instructions were received'
_oxdiff_exptl_absorpt_empirical_details
;
Empirical correction (ABSPACK) includes:
- Absorption correction using spherical harmonics
- Frame scaling
- Detector area scaling
- B-factor correction
;
_oxdiff_exptl_absorpt_empirical_full_max 2.183
_oxdiff_exptl_absorpt_empirical_full_min 0.586

loop_
_space_group_symop_operation_xyz
'x, y, z'
'-x, y, -z+1/2'
'x+1/2, y+1/2, z'
'-x+1/2, y+1/2, -z+1/2'
'-x, -y, -z'
'x, -y, z-1/2'
'-x+1/2, -y+1/2, -z'
'x+1/2, -y+1/2, z-1/2'

loop_
_atom_site_label
_atom_site_type_symbol
_atom_site_fract_x
_atom_site_fract_y
_atom_site_fract_z
_atom_site_U_iso_or_equiv
_atom_site_adp_type
_atom_site_occupancy
_atom_site_site_symmetry_order
_atom_site_calc_flag
_atom_site_refinement_flags_posn
_atom_site_refinement_flags_adp
_atom_site_refinement_flags_occupancy
_atom_site_disorder_assembly
_atom_site_disorder_group
I303 I 0.40190(13) 0.25978(17) 0.39521(7) 0.0774(8) Uani 0.540(17) 1 d . . P A 1
I401 I 0.73542(15) 0.7359(3) 0.30003(14) 0.0777(7) Uani 0.458(3) 1 d D . P B 6
I304 I 0.36090(14) 0.4084(3) 0.50120(12) 0.1333(18) Uani 0.540(17) 1 d . . P A 1
I306 I 0.01714(5) 0.36994(16) 0.12800(7) 0.0779(4) Uani 0.595(3) 1 d D . P C 3
I305 I 0.10936(5) 0.25755(12) 0.06739(7) 0.0760(4) Uani 0.595(3) 1 d D . P C 3
I402 I 0.62505(16) 0.6690(4) 0.20464(16) 0.0973(12) Uani 0.458(3) 1 d D . P B 6
Zn32 Zn 0.3856(3) 0.4042(8) 0.4302(4) 0.0573(10) Uani 0.540(17) 1 d . . P A 1
Zn41 Zn 0.67399(19) 0.6416(5) 0.2759(2) 0.0678(14) Uani 0.458(3) 1 d D . P B 6
Zn33 Zn 0.07668(12) 0.3836(3) 0.09816(15) 0.0529(5) Uani 0.595(3) 1 d D . P C 3
N309 N 0.23971(12) 0.6909(3) 0.30844(13) 0.0560(9) Uani 1 1 d . . . . .
N310 N 0.18310(12) 0.6798(2) 0.25161(14) 0.0553(9) Uani 1 1 d . . . . .
N308 N 0.22352(11) 0.5520(2) 0.27173(13) 0.0531(8) Uani 1 1 d . . . . .
N303 N 0.58044(12) 0.7801(3) 0.43932(15) 0.0606(10) Uani 1 1 d . . . . .
N304 N 0.52952(12) 0.7290(3) 0.46900(14) 0.0584(9) Uani 1 1 d . . . . .
N307 N 0.33954(12) 0.4691(3) 0.38627(15) 0.0629(10) Uani 1 1 d . . . . .
N302 N 0.54417(13) 0.6523(3) 0.40986(15) 0.0614(10) Uani 1 1 d . . . . .
N311 N 0.18721(14) 1.0082(3) 0.28301(16) 0.0662(11) Uani 1 1 d . . . . .
N306 N 0.42849(13) 0.4903(3) 0.43455(15) 0.0650(10) Uani 1 1 d . . . . .
N312 N 0.11817(16) 0.4478(3) 0.14587(16) 0.0738(13) Uani 1 1 d D . . . .
C321 C 0.27844(14) 0.5575(3) 0.33149(16) 0.0544(10) Uani 1 1 d . . . . .
N305 N 0.56935(14) 1.0119(3) 0.55210(15) 0.0687(11) Uani 1 1 d . . . . .
C326 C 0.19260(14) 0.5933(3) 0.24769(16) 0.0541(10) Uani 1 1 d . . . . .
N301 N 0.64458(16) 0.6645(3) 0.32480(19) 0.0730(12) Uani 1 1 d D . . . .
C324 C 0.24508(14) 0.6032(3) 0.30211(16) 0.0539(10) Uani 1 1 d . . . . .
C307 C 0.55734(14) 0.7875(3) 0.46654(16) 0.0565(11) Uani 1 1 d . . . . .
C325 C 0.20842(14) 0.7255(3) 0.28181(16) 0.0544(10) Uani 1 1 d . . . . .
C308 C 0.52352(14) 0.6647(3) 0.43911(16) 0.0565(11) Uani 1 1 d . . . . .
C334 C 0.16683(16) 0.5417(3) 0.21266(16) 0.0598(12) Uani 1 1 d . . . . .
C316 C 0.49077(15) 0.6035(3) 0.43775(17) 0.0604(11) Uani 1 1 d . . . . .
C306 C 0.57334(15) 0.7103(3) 0.41204(18) 0.0607(11) Uani 1 1 d . . . . .
C333 C 0.17428(16) 0.4531(3) 0.20386(17) 0.0620(12) Uani 1 1 d . . . . .
H333 H 0.195916 0.422794 0.221232 0.074 Uiso 1 1 calc R U . . .
C309 C 0.56155(15) 0.8672(3) 0.49620(16) 0.0613(12) Uani 1 1 d . . . . .
C322 C 0.28571(16) 0.4678(3) 0.3256(2) 0.0695(14) Uani 1 1 d . . . . .
H322 H 0.269558 0.434724 0.302811 0.083 Uiso 1 1 calc R U . . .
C327 C 0.20115(14) 0.8236(3) 0.28396(18) 0.0582(11) Uani 1 1 d . . . . .
C332 C 0.15021(19) 0.4089(3) 0.16979(19) 0.0705(15) Uani 1 1 d . . . . .
H332 H 0.156451 0.349279 0.163034 0.085 Uiso 1 1 calc R U . . .
C303 C 0.59794(16) 0.6965(4) 0.38153(19) 0.0655(12) Uani 1 1 d . . . . .
C323 C 0.31614(17) 0.4268(3) 0.3528(2) 0.0701(14) Uani 1 1 d . . . . .
H323 H 0.321094 0.365300 0.347798 0.084 Uiso 1 1 calc R U . . .
C313 C 0.53296(16) 0.8883(4) 0.51704(19) 0.0683(14) Uani 1 1 d . . . . .
H313 H 0.510116 0.853064 0.512383 0.082 Uiso 1 1 calc R U . . .
C328 C 0.22630(17) 0.8810(4) 0.3092(2) 0.0679(13) Uani 1 1 d . . . . .
H328 H 0.249172 0.858481 0.327903 0.082 Uiso 1 1 calc R U . . .
C317 C 0.47335(18) 0.5960(4) 0.4720(2) 0.0708(14) Uani 1 1 d . . . . .
H317 H 0.482583 0.630537 0.497497 0.085 Uiso 1 1 calc R U . . .
C329 C 0.21859(19) 0.9738(4) 0.3077(2) 0.0747(15) Uani 1 1 d . . . . .
H329 H 0.236775 1.013169 0.325276 0.090 Uiso 1 1 calc R U . . .
C311 C 0.5967(2) 0.9921(5) 0.5330(2) 0.0838(17) Uani 1 1 d . . . . .
H311 H 0.619310 1.028117 0.538788 0.101 Uiso 0.95 1 calc R U P D 4
C312 C 0.53788(17) 0.9609(4) 0.54468(19) 0.0692(13) Uani 1 1 d . . . . .
H312 H 0.518066 0.975106 0.558953 0.083 Uiso 1 1 calc R U . . .
C302 C 0.63434(19) 0.7344(4) 0.3889(2) 0.0783(16) Uani 1 1 d . . . . .
H302 H 0.643910 0.771504 0.413459 0.094 Uiso 1 1 calc R U . . .
C318 C 0.44299(17) 0.5393(4) 0.4693(2) 0.0709(14) Uani 1 1 d . . . . .
H318 H 0.431695 0.534596 0.493382 0.085 Uiso 1 1 calc R U . . .
C320 C 0.3024(2) 0.6010(4) 0.3659(3) 0.092(2) Uani 1 1 d . . . . .
H320 H 0.298321 0.662672 0.371312 0.111 Uiso 1 1 calc R U . . .
C331 C 0.16723(19) 0.8610(4) 0.2583(2) 0.0809(17) Uani 1 1 d . . . . .
H331 H 0.148527 0.823263 0.240495 0.097 Uiso 1 1 calc R U . . .
C319 C 0.3319(2) 0.5553(4) 0.3919(3) 0.096(2) Uani 1 1 d . . . . .
H319 H 0.347892 0.586611 0.415470 0.115 Uiso 1 1 calc R U . . .
C301 C 0.65620(19) 0.7166(4) 0.3596(2) 0.0784(16) Uani 1 1 d . . . . .
H301 H 0.681105 0.743004 0.364507 0.094 Uiso 1 1 calc R U . . .
C310 C 0.5941(2) 0.9193(4) 0.5041(2) 0.0833(18) Uani 1 1 d . . . . .
H310 H 0.614448 0.906725 0.490440 0.100 Uiso 1 1 calc R U . . .
C330 C 0.16117(19) 0.9513(4) 0.2591(2) 0.0815(17) Uani 1 1 d . . . . .
H330 H 0.137754 0.975312 0.242153 0.098 Uiso 1 1 calc R U . . .
C335 C 0.1331(2) 0.5806(4) 0.1883(3) 0.103(3) Uani 1 1 d . . . . .
H335 H 0.126634 0.640811 0.193893 0.124 Uiso 1 1 calc R U . . .
C304 C 0.5860(2) 0.6420(5) 0.3458(3) 0.091(2) Uani 1 1 d . . . . .
H304 H 0.561525 0.613250 0.340438 0.109 Uiso 1 1 calc R U . . .
C305 C 0.6096(2) 0.6296(6) 0.3179(3) 0.097(2) Uani 1 1 d . . . . .
H305 H 0.600487 0.594395 0.292626 0.116 Uiso 1 1 calc R U . . .
C336 C 0.1092(2) 0.5320(4) 0.1562(3) 0.101(3) Uani 1 1 d . . . . .
H336 H 0.085730 0.558324 0.140740 0.121 Uiso 1 1 calc R U . . .
C315 C 0.4753(3) 0.5536(8) 0.4015(3) 0.125(4) Uani 1 1 d . . . . .
H315 H 0.485981 0.557157 0.376909 0.150 Uiso 1 1 calc R U . . .
C314 C 0.4443(3) 0.4988(8) 0.4009(3) 0.127(4) Uani 1 1 d . . . . .
H314 H 0.433728 0.465408 0.375387 0.152 Uiso 1 1 calc R U . . .
I403 I 0.3937(2) 0.2633(3) 0.39523(14) 0.1244(17) Uani 0.460(17) 1 d . . P A 2
Zn42 Zn 0.3782(4) 0.4057(11) 0.4300(5) 0.067(2) Uani 0.460(17) 1 d . . P A 2
I404 I 0.36437(9) 0.41291(16) 0.50197(9) 0.0740(10) Uani 0.460(17) 1 d . . P A 2
C7A C 0.3448(3) 0.9710(9) 0.1473(4) 0.070(5) Uani 0.2844 1 d G U P E 1
C12A C 0.3429(3) 0.9303(8) 0.1861(4) 0.067(5) Uani 0.2844 1 d G U P E 1
H12A H 0.319205 0.929289 0.194810 0.080 Uiso 0.2844 1 calc R U P E 1
C11A C 0.3756(5) 0.8909(9) 0.2121(4) 0.088(6) Uani 0.2844 1 d G U P E 1
H11A H 0.374280 0.863009 0.238588 0.106 Uiso 0.2844 1 calc R U P E 1
C10A C 0.4103(4) 0.8923(11) 0.1993(6) 0.101(8) Uani 0.2844 1 d G U P E 1
H10A H 0.432613 0.865379 0.217101 0.121 Uiso 0.2844 1 calc R U P E 1
C9A C 0.4122(3) 0.9331(12) 0.1606(7) 0.103(7) Uani 0.2844 1 d G U P E 1
H9A H 0.435871 0.934030 0.151837 0.123 Uiso 0.2844 1 calc R U P E 1
C8A C 0.3795(4) 0.9724(11) 0.1346(5) 0.092(7) Uani 0.2844 1 d G U P E 1
F1A F 0.3323(6) 1.1571(10) 0.1484(7) 0.115(5) Uani 0.2844 1 d . U P E 1
C13A C 0.3756(9) 1.017(2) 0.0861(13) 0.121(11) Uani 0.2844 1 d . U P E 1
H13A H 0.359119 0.978401 0.064226 0.181 Uiso 0.2844 1 calc . U P F 1
H13B H 0.401220 1.021413 0.080071 0.181 Uiso 0.2844 1 calc . U P G 1
H13C H 0.364124 1.076989 0.085159 0.181 Uiso 0.2844 1 calc . U P H 1
C5A C 0.3040(5) 1.1060(9) 0.1185(5) 0.097(7) Uani 0.2844 1 d G U P E 1
C6A C 0.2720(6) 1.1461(10) 0.0916(6) 0.121(9) Uani 0.2844 1 d G U P E 1
H6A H 0.269238 1.209749 0.091333 0.145 Uiso 0.2844 1 calc R U P E 1
C1A C 0.2439(5) 1.0930(16) 0.0652(5) 0.135(11) Uani 0.2844 1 d G U P E 1
H1A H 0.221990 1.120424 0.046838 0.162 Uiso 0.2844 1 calc R U P E 1
C2A C 0.2479(4) 0.9999(15) 0.0657(5) 0.109(8) Uani 0.2844 1 d G U P E 1
H2A H 0.228721 0.963605 0.047607 0.131 Uiso 0.2844 1 calc R U P E 1
C3A C 0.2800(4) 0.9598(9) 0.0926(5) 0.086(6) Uani 0.2844 1 d DG U P E 1
C4A C 0.3080(3) 1.0128(10) 0.1190(4) 0.069(4) Uani 0.2844 1 d G U P E 1
O1A O 0.2855(6) 0.8717(12) 0.0907(7) 0.108(6) Uani 0.2844 1 d D U P E 1
H1AA H 0.288430 0.849402 0.115520 0.162 Uiso 0.2844 1 calc . U P I 1
O1B O 0.2949(5) 0.9741(14) 0.3885(6) 0.084(6) Uani 0.2133 1 d D U P J 2
H1B H 0.297500 0.927838 0.404133 0.126 Uiso 0.2133 1 calc . U P K 2
C4B C 0.2591(5) 1.0521(12) 0.4323(7) 0.082(5) Uani 0.2133 1 d DG U P J 2
C5B C 0.2550(6) 1.1307(14) 0.4545(8) 0.102(7) Uani 0.2133 1 d DG U P J 2
C6B C 0.2806(7) 1.2016(12) 0.4555(9) 0.105(7) Uani 0.2133 1 d G U P J 2
H6B H 0.277837 1.255327 0.470705 0.125 Uiso 0.2133 1 calc R U P J 2
C1B C 0.3104(6) 1.1939(12) 0.4343(9) 0.103(7) Uani 0.2133 1 d G U P J 2
H1BA H 0.327891 1.242353 0.435023 0.123 Uiso 0.2133 1 calc R U P J 2
C2B C 0.3145(5) 1.1153(14) 0.4121(7) 0.087(6) Uani 0.2133 1 d G U P J 2
H2B H 0.334790 1.110010 0.397609 0.104 Uiso 0.2133 1 calc R U P J 2
C3B C 0.2888(5) 1.0444(11) 0.4111(6) 0.072(5) Uani 0.2133 1 d DG U P J 2
C7B C 0.2299(5) 0.9790(13) 0.4311(7) 0.093(6) Uani 0.2133 1 d DG U P J 2
C8B C 0.2421(6) 0.9042(17) 0.4570(9) 0.129(9) Uani 0.2133 1 d DG U P J 2
C9B C 0.2168(9) 0.8335(16) 0.4578(12) 0.140(10) Uani 0.2133 1 d DG U P J 2
H9B H 0.225151 0.782345 0.475506 0.168 Uiso 0.2133 1 calc R U P J 2
C10B C 0.1792(8) 0.8376(17) 0.4327(11) 0.141(10) Uani 0.2133 1 d G U P J 2
H10B H 0.161917 0.789218 0.433230 0.169 Uiso 0.2133 1 calc R U P J 2
C11B C 0.1670(5) 0.912(2) 0.4068(10) 0.127(9) Uani 0.2133 1 d G U P J 2
H11B H 0.141348 0.915172 0.389646 0.152 Uiso 0.2133 1 calc R U P J 2
C12B C 0.1924(6) 0.9831(16) 0.4060(8) 0.103(7) Uani 0.2133 1 d G U P J 2
H12B H 0.184012 1.034254 0.388337 0.124 Uiso 0.2133 1 calc R U P J 2
Zn43 Zn 0.0846(2) 0.3830(6) 0.0934(3) 0.094(3) Uani 0.332(3) 1 d D . P C 4
I406 I 0.02472(15) 0.3538(3) 0.12172(15) 0.139(2) Uani 0.332(3) 1 d D . P C 4
I405 I 0.12167(17) 0.2702(3) 0.06050(15) 0.1288(18) Uani 0.332(3) 1 d D . P C 4
I505 I 0.1785(4) 0.3097(6) 0.0595(3) 0.154(6) Uani 0.0735(14) 1 d . . P C 5
I506 I 0.0635(3) 0.2869(6) 0.0895(3) 0.155(6) Uani 0.0735(14) 1 d . . P C 5
Zn53 Zn 0.1193(4) 0.3774(6) 0.0808(3) 0.066(3) Uani 0.0735(14) 1 d . . P C 5
F1B F 0.2275(8) 1.1345(19) 0.4784(12) 0.147(9) Uani 0.2133 1 d D U P J 2
C13B C 0.2852(8) 0.896(3) 0.4813(14) 0.120(12) Uani 0.2133 1 d D U P J 2
H13D H 0.301148 0.890471 0.460262 0.180 Uiso 0.2133 1 calc . U P L 2
H13E H 0.288688 0.842732 0.499973 0.180 Uiso 0.2133 1 calc . U P M 2
H13F H 0.292907 0.949989 0.499051 0.180 Uiso 0.2133 1 calc . U P N 2
I302 I 0.63462(14) 0.6735(3) 0.20604(15) 0.1110(14) Uani 0.506(3) 1 d D . P B 7
Zn31 Zn 0.67809(17) 0.6491(5) 0.2818(2) 0.0713(15) Uani 0.506(3) 1 d D . P B 7
I301 I 0.74316(13) 0.7243(3) 0.30669(16) 0.1027(16) Uani 0.506(3) 1 d D . P B 7
I501 I 0.7655(6) 0.7024(15) 0.3383(7) 0.080 Uiso 0.0221(10) 1 d D U P B 8
I502 I 0.6638(6) 0.7041(15) 0.2247(6) 0.080 Uiso 0.0221(10) 1 d D U P B 8
Zn51 Zn 0.6988(9) 0.647(3) 0.2994(10) 0.080 Uiso 0.0221(10) 1 d D U P B 8
C4C C 0.3722(6) 1.0023(14) 0.1880(6) 0.080 Uiso 0.1353 1 d DG U P O 3
C5C C 0.3831(8) 1.0911(13) 0.1980(8) 0.080 Uiso 0.1353 1 d DG U P O 3
C6C C 0.4124(8) 1.1105(13) 0.2341(8) 0.080 Uiso 0.1353 1 d G U P O 3
H6C H 0.419894 1.171160 0.240903 0.096 Uiso 0.1353 1 calc R U P O 3
C1C C 0.4309(7) 1.0410(17) 0.2603(7) 0.080 Uiso 0.1353 1 d G U P O 3
H1C H 0.450991 1.054206 0.284979 0.096 Uiso 0.1353 1 calc R U P O 3
C2C C 0.4200(8) 0.9522(15) 0.2503(8) 0.080 Uiso 0.1353 1 d DG U P O 3
H2C H 0.432635 0.904677 0.268236 0.096 Uiso 0.1353 1 calc R U P O 3
C3C C 0.3906(6) 0.9328(12) 0.2142(7) 0.080 Uiso 0.1353 1 d DG U P O 3
F1C F 0.3670(8) 1.1599(16) 0.1723(8) 0.080 Uiso 0.1353 1 d D U P O 3
C13C C 0.3940(8) 1.008(4) 0.1039(15) 0.080 Uiso 0.1353 1 d D U P O 3
H13G H 0.400533 1.069459 0.113660 0.120 Uiso 0.1353 1 calc . U P P 3
H13H H 0.397411 1.000178 0.074434 0.120 Uiso 0.1353 1 calc . U P Q 3
H13I H 0.410944 0.965486 0.123322 0.120 Uiso 0.1353 1 calc . U P R 3
O1C O 0.3775(9) 0.8475(16) 0.2096(11) 0.080 Uiso 0.1353 1 d D U P O 3
H1CA H 0.385721 0.819310 0.232842 0.120 Uiso 0.1353 1 calc . U P S 3
C7C C 0.3430(7) 0.979(2) 0.1444(6) 0.080 Uiso 0.1353 1 d DG U P O 3
C8C C 0.3521(6) 0.988(2) 0.1044(7) 0.080 Uiso 0.1353 1 d DG U P O 3
C9C C 0.3252(8) 0.965(2) 0.0667(6) 0.080 Uiso 0.1353 1 d DG U P O 3
H9C H 0.331456 0.971892 0.039453 0.096 Uiso 0.1353 1 calc R U P O 3
C10C C 0.2892(7) 0.933(2) 0.0689(7) 0.080 Uiso 0.1353 1 d G U P O 3
H10C H 0.270866 0.916910 0.043128 0.096 Uiso 0.1353 1 calc R U P O 3
C11C C 0.2801(6) 0.923(3) 0.1088(9) 0.080 Uiso 0.1353 1 d G U P O 3
H11C H 0.255547 0.900599 0.110305 0.096 Uiso 0.1353 1 calc R U P O 3
C12C C 0.3070(7) 0.946(2) 0.1465(7) 0.080 Uiso 0.1353 1 d DG U P O 3
H12C H 0.300818 0.939273 0.173808 0.096 Uiso 0.1353 1 calc R U P O 3
I602 I 0.6976(9) 0.733(2) 0.2555(10) 0.080 Uiso 0.0141(7) 1 d . U P B 9
I601 I 0.7789(9) 0.683(2) 0.3698(10) 0.080 Uiso 0.0141(7) 1 d . U P B 9
Zn61 Zn 0.7148(19) 0.643(4) 0.323(2) 0.080 Uiso 0.0141(7) 1 d . U P B 9

loop_
_atom_site_aniso_label
_atom_site_aniso_U_11
_atom_site_aniso_U_22
_atom_site_aniso_U_33
_atom_site_aniso_U_23
_atom_site_aniso_U_13
_atom_site_aniso_U_12
I303 0.0855(11) 0.0529(7) 0.0852(12) 0.0067(5) 0.0032(8) 0.0171(6)
I401 0.0847(14) 0.0478(13) 0.1094(11) -0.0212(8) 0.0400(8) -0.0127(10)
I304 0.0973(18) 0.189(4) 0.111(2) 0.067(2) 0.0197(13) 0.0152(14)
I306 0.0744(5) 0.0883(7) 0.0690(6) -0.0064(4) 0.0126(4) -0.0330(4)
I305 0.0869(6) 0.0448(7) 0.0830(7) -0.0054(5) -0.0064(4) 0.0016(4)
I402 0.1146(19) 0.0719(13) 0.0919(16) 0.0185(9) -0.0026(15) -0.0053(13)
Zn32 0.040(3) 0.0529(13) 0.0691(15) 0.0090(9) -0.0064(18) -0.0002(19)
Zn41 0.0768(18) 0.035(2) 0.087(2) 0.0003(16) 0.0117(14) 0.0027(14)
Zn33 0.0583(8) 0.0447(11) 0.0466(9) 0.0039(6) -0.0061(6) -0.0120(6)
N309 0.060(2) 0.0387(18) 0.061(2) -0.0020(16) -0.0028(17) -0.0069(15)
N310 0.060(2) 0.0343(17) 0.063(2) 0.0021(16) -0.0026(17) -0.0045(15)
N308 0.060(2) 0.0377(17) 0.053(2) 0.0015(15) -0.0035(16) -0.0071(15)
N303 0.056(2) 0.049(2) 0.068(2) -0.0019(18) -0.0043(18) -0.0025(17)
N304 0.058(2) 0.051(2) 0.056(2) -0.0114(17) -0.0061(17) 0.0022(17)
N307 0.057(2) 0.046(2) 0.073(3) 0.0055(18) -0.0081(19) -0.0098(17)
N302 0.059(2) 0.057(2) 0.063(2) -0.0111(18) 0.0044(18) -0.0023(18)
N311 0.073(3) 0.044(2) 0.081(3) -0.004(2) 0.018(2) -0.0028(19)
N306 0.060(2) 0.065(3) 0.061(2) -0.005(2) -0.0032(19) -0.0052(19)
N312 0.092(3) 0.040(2) 0.068(3) 0.0075(19) -0.025(2) -0.010(2)
C321 0.055(2) 0.040(2) 0.058(3) 0.0032(18) -0.0060(19) -0.0091(18)
N305 0.073(3) 0.059(2) 0.064(3) -0.005(2) -0.005(2) 0.004(2)
C326 0.061(3) 0.0329(19) 0.060(3) 0.0036(18) -0.002(2) -0.0068(17)
N301 0.083(3) 0.046(2) 0.094(3) -0.005(2) 0.029(3) -0.001(2)
C324 0.057(2) 0.038(2) 0.059(3) 0.0025(18) -0.002(2) -0.0067(18)
C307 0.054(2) 0.050(2) 0.056(3) -0.0034(19) -0.0062(19) 0.0036(19)
C325 0.056(2) 0.044(2) 0.057(3) -0.0004(19) 0.0012(19) -0.0076(18)
C308 0.056(2) 0.051(2) 0.054(2) -0.0059(19) -0.0045(19) 0.0011(19)
C334 0.072(3) 0.040(2) 0.054(3) 0.0044(19) -0.010(2) -0.008(2)
C316 0.057(3) 0.053(3) 0.061(3) -0.009(2) -0.005(2) 0.003(2)
C306 0.059(3) 0.050(2) 0.066(3) -0.009(2) 0.000(2) 0.000(2)
C333 0.072(3) 0.044(2) 0.057(3) 0.000(2) -0.011(2) -0.001(2)
C309 0.065(3) 0.054(3) 0.052(3) -0.002(2) -0.010(2) 0.000(2)
C322 0.065(3) 0.044(2) 0.081(3) -0.003(2) -0.020(2) -0.007(2)
C327 0.058(3) 0.043(2) 0.068(3) -0.002(2) 0.005(2) -0.0037(19)
C332 0.094(4) 0.039(2) 0.063(3) 0.004(2) -0.013(3) -0.008(2)
C303 0.067(3) 0.050(3) 0.077(3) -0.005(2) 0.011(2) -0.003(2)
C323 0.069(3) 0.043(2) 0.083(4) -0.006(2) -0.012(3) -0.004(2)
C313 0.060(3) 0.065(3) 0.068(3) -0.020(2) -0.009(2) 0.007(2)
C328 0.065(3) 0.046(2) 0.082(4) -0.005(2) -0.004(3) -0.005(2)
C317 0.075(3) 0.068(3) 0.065(3) -0.019(3) 0.009(3) -0.006(3)
C329 0.083(4) 0.049(3) 0.084(4) -0.009(3) 0.004(3) -0.008(3)
C311 0.083(4) 0.076(4) 0.089(4) -0.019(3) 0.013(3) -0.024(3)
C312 0.064(3) 0.064(3) 0.069(3) -0.011(2) -0.005(2) 0.011(2)
C302 0.077(4) 0.067(3) 0.092(4) -0.012(3) 0.022(3) -0.014(3)
C318 0.070(3) 0.072(3) 0.069(3) -0.014(3) 0.013(3) -0.009(3)
C320 0.095(4) 0.046(3) 0.106(5) -0.007(3) -0.038(4) -0.004(3)
C331 0.076(4) 0.048(3) 0.102(5) -0.010(3) -0.014(3) 0.003(2)
C319 0.100(5) 0.047(3) 0.105(5) -0.009(3) -0.047(4) -0.003(3)
C301 0.073(3) 0.063(3) 0.103(5) -0.013(3) 0.028(3) -0.012(3)
C310 0.093(4) 0.070(4) 0.086(4) -0.023(3) 0.020(3) -0.025(3)
C330 0.076(3) 0.048(3) 0.107(5) 0.000(3) -0.005(3) 0.005(3)
C335 0.113(5) 0.044(3) 0.112(5) -0.010(3) -0.055(4) 0.010(3)
C304 0.084(4) 0.097(5) 0.097(5) -0.038(4) 0.031(4) -0.027(4)
C305 0.101(5) 0.090(5) 0.106(5) -0.037(4) 0.040(4) -0.027(4)
C336 0.110(5) 0.052(3) 0.102(5) -0.007(3) -0.052(4) 0.008(3)
C315 0.137(7) 0.169(9) 0.080(5) -0.063(5) 0.046(5) -0.096(7)
C314 0.143(7) 0.160(9) 0.079(5) -0.053(5) 0.028(5) -0.097(7)
I403 0.109(2) 0.0602(10) 0.167(3) -0.0107(11) -0.0421(17) 0.0307(11)
Zn42 0.043(4) 0.0622(19) 0.084(2) 0.0163(13) -0.008(2) -0.002(2)
I404 0.0644(11) 0.0850(16) 0.0692(12) 0.0200(9) 0.0088(7) 0.0132(7)
C7A 0.082(10) 0.039(8) 0.101(12) -0.023(8) 0.048(10) -0.006(7)
C12A 0.075(10) 0.042(8) 0.074(11) -0.025(8) -0.002(8) 0.008(7)
C11A 0.106(15) 0.041(9) 0.111(16) -0.011(10) 0.013(13) 0.005(10)
C10A 0.071(12) 0.062(11) 0.15(2) -0.033(13) -0.012(13) 0.022(10)
C9A 0.067(12) 0.100(16) 0.15(2) -0.033(15) 0.036(13) -0.018(11)
C8A 0.051(9) 0.096(14) 0.139(18) -0.033(13) 0.043(11) -0.005(9)
F1A 0.142(14) 0.072(8) 0.141(14) -0.015(9) 0.053(12) 0.019(9)
C13A 0.084(16) 0.14(2) 0.17(3) -0.03(2) 0.081(19) 0.027(16)
C5A 0.115(16) 0.102(16) 0.085(14) -0.002(12) 0.047(13) 0.039(13)
C6A 0.120(18) 0.15(2) 0.097(16) -0.005(15) 0.034(14) 0.071(17)
C1A 0.103(17) 0.22(3) 0.076(14) -0.025(17) 0.006(12) 0.085(18)
C2A 0.078(13) 0.18(2) 0.061(11) -0.017(15) 0.008(10) 0.020(15)
C3A 0.075(12) 0.115(17) 0.075(12) -0.024(12) 0.032(10) -0.002(11)
C4A 0.061(9) 0.076(11) 0.077(11) -0.012(9) 0.029(8) 0.002(8)
O1A 0.096(12) 0.116(15) 0.099(13) -0.021(11) -0.002(10) -0.021(11)
O1B 0.047(8) 0.132(17) 0.080(11) 0.010(11) 0.028(8) 0.019(9)
C4B 0.068(10) 0.109(13) 0.073(11) 0.008(10) 0.025(9) 0.008(10)
C5B 0.095(13) 0.107(14) 0.114(14) 0.003(13) 0.047(12) -0.003(12)
C6B 0.095(13) 0.116(16) 0.120(15) 0.002(14) 0.060(12) -0.012(13)
C1B 0.084(13) 0.120(16) 0.113(15) -0.007(14) 0.042(12) 0.005(13)
C2B 0.065(11) 0.113(15) 0.082(13) -0.007(12) 0.017(10) 0.014(11)
C3B 0.050(9) 0.106(13) 0.052(10) 0.005(10) -0.002(8) 0.004(10)
C7B 0.081(11) 0.109(14) 0.097(13) 0.016(12) 0.036(11) 0.004(11)
C8B 0.122(16) 0.118(16) 0.137(17) 0.002(15) 0.012(15) 0.005(14)
C9B 0.133(18) 0.117(18) 0.16(2) -0.015(17) 0.009(17) -0.008(16)
C10B 0.122(18) 0.122(19) 0.16(2) -0.018(17) 0.006(17) -0.004(17)
C11B 0.093(16) 0.135(18) 0.150(19) -0.019(17) 0.023(15) 0.003(15)
C12B 0.072(12) 0.129(17) 0.122(16) -0.003(15) 0.048(12) 0.006(12)
Zn43 0.131(7) 0.044(2) 0.072(4) 0.016(2) -0.044(4) -0.024(4)
I406 0.173(4) 0.109(3) 0.097(2) 0.0357(19) -0.042(2) -0.087(3)
I405 0.214(5) 0.0438(10) 0.0947(18) 0.0069(9) -0.033(3) 0.008(2)
I505 0.248(13) 0.119(6) 0.101(5) 0.047(5) 0.055(6) 0.132(8)
I506 0.158(8) 0.107(6) 0.143(7) 0.065(6) -0.080(7) -0.090(6)
Zn53 0.104(9) 0.035(4) 0.042(4) 0.006(3) -0.019(5) 0.004(5)
F1B 0.123(17) 0.113(16) 0.23(3) -0.005(18) 0.097(18) 0.008(14)
C13B 0.14(3) 0.10(2) 0.12(3) -0.02(2) 0.04(2) 0.01(2)
I302 0.145(3) 0.085(2) 0.113(2) 0.0422(15) 0.052(2) 0.0415(19)
Zn31 0.100(3) 0.0358(14) 0.092(2) -0.0114(14) 0.050(3) -0.0082(15)
I301 0.102(2) 0.0425(9) 0.187(4) -0.0278(15) 0.082(3) -0.0174(13)

loop_
_atom_type_symbol
_atom_type_description
_atom_type_scat_dispersion_real
_atom_type_scat_dispersion_imag
_atom_type_scat_source
C C 0.0181 0.0091 'International Tables Vol C Tables 4.2.6.8 and 6.1.1.4'
H H 0.0000 0.0000 'International Tables Vol C Tables 4.2.6.8 and 6.1.1.4'
F F 0.0727 0.0534 'International Tables Vol C Tables 4.2.6.8 and 6.1.1.4'
I I -0.3257 6.8362 'International Tables Vol C Tables 4.2.6.8 and 6.1.1.4'
N N 0.0311 0.0180 'International Tables Vol C Tables 4.2.6.8 and 6.1.1.4'
O O 0.0492 0.0322 'International Tables Vol C Tables 4.2.6.8 and 6.1.1.4'
Zn Zn -1.5491 0.6778 'International Tables Vol C Tables 4.2.6.8 and 6.1.1.4'

loop_
_exptl_crystal_face_index_h
_exptl_crystal_face_index_k
_exptl_crystal_face_index_l
_exptl_crystal_face_perp_dist
-1 0 0 0.0646
1 0 0 0.0437
0 0 -1 0.0347
0 0 1 0.0172
0 -1 0 0.0844
0 10 -2 0.0874
11 0 -20 0.0422
7 -8 -9 0.0791
8 7 -14 0.0760
-22 0 11 0.0609
22 0 -11 0.0418
-14 -7 7 0.0852
9 -9 0 0.0783
-14 7 -6 0.0915
15 7 0 0.0807

loop_
_geom_angle_atom_site_label_1
_geom_angle_atom_site_label_2
_geom_angle_atom_site_label_3
_geom_angle
_geom_angle_site_symmetry_1
_geom_angle_site_symmetry_3
_geom_angle_publ_flag
I303 Zn32 I304 123.9(5) . . ?
N307 Zn32 I303 108.4(4) . . ?
N307 Zn32 I304 101.0(5) . . ?
N306 Zn32 I303 108.8(5) . . ?
N306 Zn32 I304 109.8(5) . . ?
N306 Zn32 N307 102.6(6) . . ?
I402 Zn41 I401 122.6(3) . . ?
N311 Zn41 I401 109.8(3) 3_545 . ?
N311 Zn41 I402 110.3(4) 3_545 . ?
N311 Zn41 N301 102.6(3) 3_545 . ?
N301 Zn41 I401 103.4(4) . . ?
N301 Zn41 I402 106.0(3) . . ?
I305 Zn33 I306 126.3(2) . . ?
N312 Zn33 I306 106.2(2) . . ?
N312 Zn33 I305 107.9(2) . . ?
N312 Zn33 N305 96.9(3) . 8_465 ?
N305 Zn33 I306 110.0(2) 8_465 . ?
N305 Zn33 I305 105.6(2) 8_465 . ?
C325 N309 C324 114.0(4) . . ?
C325 N310 C326 114.1(4) . . ?
C324 N308 C326 114.5(4) . . ?
C307 N303 C306 115.7(4) . . ?
C308 N304 C307 114.9(5) . . ?
C323 N307 Zn32 123.3(5) . . ?
C323 N307 Zn42 122.7(6) . . ?
C319 N307 Zn32 120.1(5) . . ?
C319 N307 C323 116.6(5) . . ?
C319 N307 Zn42 120.1(6) . . ?
C308 N302 C306 115.3(4) . . ?
Zn41 N311 Zn61 47.0(16) 3_455 3_455 ?
C329 N311 Zn41 126.0(4) . 3_455 ?
C329 N311 C330 118.2(5) . . ?
C329 N311 Zn31 120.1(4) . 3_455 ?
C329 N311 Zn51 98.0(8) . 3_455 ?
C329 N311 Zn61 79.8(16) . 3_455 ?
C330 N311 Zn41 115.8(5) . 3_455 ?
C330 N311 Zn31 121.7(4) . 3_455 ?
C330 N311 Zn51 143.8(8) . 3_455 ?
C330 N311 Zn61 160.5(16) . 3_455 ?
Zn31 N311 Zn61 40.9(16) 3_455 3_455 ?
Zn51 N311 Zn61 19.5(16) 3_455 3_455 ?
C318 N306 Zn32 124.0(5) . . ?
C318 N306 C314 117.6(5) . . ?
C318 N306 Zn42 121.9(6) . . ?
C314 N306 Zn32 118.4(5) . . ?
C314 N306 Zn42 120.3(6) . . ?
C332 N312 Zn33 125.4(4) . . ?
C332 N312 C336 118.6(5) . . ?
C332 N312 Zn43 121.0(5) . . ?
C332 N312 Zn53 96.9(5) . . ?
C336 N312 Zn33 115.6(4) . . ?
C336 N312 Zn43 120.4(5) . . ?
C336 N312 Zn53 133.4(5) . . ?
C322 C321 C324 120.2(4) . . ?
C322 C321 C320 117.2(5) . . ?
C320 C321 C324 122.5(5) . . ?
C311 N305 Zn33 120.5(4) . 8_566 ?
C311 N305 C312 119.0(5) . . ?
C311 N305 Zn43 111.1(5) . 8_566 ?
C311 N305 Zn53 76.4(5) . 8_566 ?
C312 N305 Zn33 120.2(4) . 8_566 ?
C312 N305 Zn43 129.7(5) . 8_566 ?
C312 N305 Zn53 164.4(5) . 8_566 ?
N310 C326 C334 116.1(4) . . ?
N308 C326 N310 125.4(4) . . ?
N308 C326 C334 118.5(4) . . ?
C301 N301 Zn41 126.7(5) . . ?
C301 N301 Zn31 120.5(5) . . ?
C301 N301 Zn51 103.8(10) . . ?
C301 N301 Zn61 88.5(16) . . ?
C305 N301 Zn41 115.6(5) . . ?
C305 N301 C301 117.5(5) . . ?
C305 N301 Zn31 121.8(5) . . ?
C305 N301 Zn51 138.0(11) . . ?
C305 N301 Zn61 147.8(16) . . ?
N309 C324 C321 118.0(4) . . ?
N308 C324 N309 126.1(4) . . ?
N308 C324 C321 115.9(4) . . ?
N303 C307 N304 124.5(4) . . ?
N303 C307 C309 119.2(5) . . ?
N304 C307 C309 116.2(5) . . ?
N309 C325 N310 125.7(4) . . ?
N309 C325 C327 118.5(4) . . ?
N310 C325 C327 115.7(4) . . ?
N304 C308 N302 125.3(5) . . ?
N304 C308 C316 117.2(5) . . ?
N302 C308 C316 117.5(4) . . ?
C333 C334 C326 122.0(4) . . ?
C333 C334 C335 117.6(5) . . ?
C335 C334 C326 120.4(5) . . ?
C317 C316 C308 121.9(5) . . ?
C315 C316 C308 121.1(6) . . ?
C315 C316 C317 116.9(5) . . ?
N303 C306 N302 123.9(5) . . ?
N303 C306 C303 119.1(5) . . ?
N302 C306 C303 117.1(4) . . ?
C334 C333 H333 120.1 . . ?
C332 C333 C334 119.8(5) . . ?
C332 C333 H333 120.1 . . ?
C313 C309 C307 120.4(5) . . ?
C310 C309 C307 121.1(5) . . ?
C310 C309 C313 118.4(5) . . ?
C321 C322 H322 120.2 . . ?
C323 C322 C321 119.6(5) . . ?
C323 C322 H322 120.2 . . ?
C328 C327 C325 123.1(5) . . ?
C328 C327 C331 117.0(5) . . ?
C331 C327 C325 119.8(4) . . ?
N312 C332 C333 121.9(5) . . ?
N312 C332 H332 119.0 . . ?
C333 C332 H332 119.0 . . ?
C302 C303 C306 121.0(5) . . ?
C304 C303 C306 120.7(5) . . ?
C304 C303 C302 118.3(6) . . ?
N307 C323 C322 123.1(5) . . ?
N307 C323 H323 118.4 . . ?
C322 C323 H323 118.4 . . ?
C309 C313 H313 120.4 . . ?
C312 C313 C309 119.2(6) . . ?
C312 C313 H313 120.4 . . ?
C327 C328 H328 120.0 . . ?
C327 C328 C329 120.0(5) . . ?
C329 C328 H328 120.0 . . ?
C316 C317 H317 120.0 . . ?
C318 C317 C316 120.0(5) . . ?
C318 C317 H317 120.0 . . ?
N311 C329 C328 122.3(5) . . ?
N311 C329 H329 118.8 . . ?
N311 C329 Zn61 70.1(16) . 3_455 ?
C328 C329 H329 118.8 . . ?
C328 C329 Zn61 166.3(17) . 3_455 ?
Zn61 C329 H329 49.1 3_455 . ?
N305 C311 H311 118.7 . . ?
N305 C311 C310 122.6(6) . . ?
N305 C311 Zn53 73.0(5) . 8_566 ?
C310 C311 H311 118.7 . . ?
C310 C311 Zn53 164.4(7) . 8_566 ?
N305 C312 C313 122.3(6) . . ?
N305 C312 H312 118.8 . . ?
C313 C312 H312 118.8 . . ?
C303 C302 H302 121.1 . . ?
C301 C302 C303 117.8(6) . . ?
C301 C302 H302 121.1 . . ?
N306 C318 C317 122.9(6) . . ?
N306 C318 H318 118.5 . . ?
C317 C318 H318 118.5 . . ?
C321 C320 H320 120.1 . . ?
C319 C320 C321 119.8(6) . . ?
C319 C320 H320 120.1 . . ?
C327 C331 H331 120.0 . . ?
C330 C331 C327 119.9(5) . . ?
C330 C331 H331 120.0 . . ?
N307 C319 C320 123.6(5) . . ?
N307 C319 H319 118.2 . . ?
C320 C319 H319 118.2 . . ?
N301 C301 C302 124.0(6) . . ?
N301 C301 H301 118.0 . . ?
C302 C301 H301 118.0 . . ?
C309 C310 C311 118.5(6) . . ?
C309 C310 H310 120.8 . . ?
C311 C310 H310 120.8 . . ?
N311 C330 C331 122.4(6) . . ?
N311 C330 H330 118.8 . . ?
C331 C330 H330 118.8 . . ?
C334 C335 H335 120.0 . . ?
C336 C335 C334 119.9(6) . . ?
C336 C335 H335 120.0 . . ?
C303 C304 H304 120.2 . . ?
C305 C304 C303 119.5(6) . . ?
C305 C304 H304 120.2 . . ?
N301 C305 C304 122.8(7) . . ?
N301 C305 H305 118.6 . . ?
C304 C305 H305 118.6 . . ?
N312 C336 C335 121.9(6) . . ?
N312 C336 H336 119.0 . . ?
C335 C336 H336 119.0 . . ?
C316 C315 H315 120.1 . . ?
C314 C315 C316 119.8(7) . . ?
C314 C315 H315 120.1 . . ?
N306 C314 C315 122.7(6) . . ?
N306 C314 H314 118.6 . . ?
C315 C314 H314 118.6 . . ?
N307 Zn42 N306 101.7(8) . . ?
N307 Zn42 I403 106.5(7) . . ?
N307 Zn42 I404 112.3(7) . . ?
N306 Zn42 I403 104.6(6) . . ?
N306 Zn42 I404 105.0(6) . . ?
I404 Zn42 I403 124.2(7) . . ?
C12A C7A C8A 120.0 . . ?
C12A C7A C4A 118.8(10) . . ?
C8A C7A C4A 121.2(10) . . ?
C7A C12A H12A 120.0 . . ?
C11A C12A C7A 120.0 . . ?
C11A C12A H12A 120.0 . . ?
C12A C11A H11A 120.0 . . ?
C10A C11A C12A 120.0 . . ?
C10A C11A H11A 120.0 . . ?
C11A C10A H10A 120.0 . . ?
C11A C10A C9A 120.0 . . ?
C9A C10A H10A 120.0 . . ?
C10A C9A H9A 120.0 . . ?
C8A C9A C10A 120.0 . . ?
C8A C9A H9A 120.0 . . ?
C7A C8A C13A 113.2(13) . . ?
C9A C8A C7A 120.0 . . ?
C9A C8A C13A 126.6(12) . . ?
C8A C13A H13A 109.5 . . ?
C8A C13A H13B 109.5 . . ?
C8A C13A H13C 109.5 . . ?
H13A C13A H13B 109.5 . . ?
H13A C13A H13C 109.5 . . ?
H13B C13A H13C 109.5 . . ?
C6A C5A F1A 122.1(13) . . ?
C6A C5A C4A 120.0 . . ?
C4A C5A F1A 117.8(14) . . ?
C5A C6A H6A 120.0 . . ?
C5A C6A C1A 120.0 . . ?
C1A C6A H6A 120.0 . . ?
C6A C1A H1A 120.0 . . ?
C2A C1A C6A 120.0 . . ?
C2A C1A H1A 120.0 . . ?
C1A C2A H2A 120.0 . . ?
C1A C2A C3A 120.0 . . ?
C3A C2A H2A 120.0 . . ?
C4A C3A C2A 120.0 . . ?
O1A C3A C2A 120.3(14) . . ?
O1A C3A C4A 119.5(14) . . ?
C5A C4A C7A 118.6(11) . . ?
C3A C4A C7A 121.3(11) . . ?
C3A C4A C5A 120.0 . . ?
C3A O1A H1AA 109.5 . . ?
C3B O1B H1B 109.5 . . ?
C5B C4B C3B 120.0 . . ?
C5B C4B C7B 117.6(11) . . ?
C3B C4B C7B 122.3(11) . . ?
C4B C5B C6B 120.0 . . ?
F1B C5B C4B 119.3(18) . . ?
F1B C5B C6B 120.5(18) . . ?
C5B C6B H6B 120.0 . . ?
C1B C6B C5B 120.0 . . ?
C1B C6B H6B 120.0 . . ?
C6B C1B H1BA 120.0 . . ?
C6B C1B C2B 120.0 . . ?
C2B C1B H1BA 120.0 . . ?
C1B C2B H2B 120.0 . . ?
C3B C2B C1B 120.0 . . ?
C3B C2B H2B 120.0 . . ?
O1B C3B C4B 125.1(14) . . ?
O1B C3B C2B 114.9(14) . . ?
C2B C3B C4B 120.0 . . ?
C8B C7B C4B 116.5(17) . . ?
C8B C7B C12B 120.0 . . ?
C12B C7B C4B 123.5(17) . . ?
C7B C8B C9B 120.0 . . ?
C7B C8B C13B 119.4(17) . . ?
C9B C8B C13B 120.3(17) . . ?
C8B C9B H9B 120.0 . . ?
C10B C9B C8B 120.0 . . ?
C10B C9B H9B 120.0 . . ?
C9B C10B H10B 120.0 . . ?
C9B C10B C11B 120.0 . . ?
C11B C10B H10B 120.0 . . ?
C10B C11B H11B 120.0 . . ?
C10B C11B C12B 120.0 . . ?
C12B C11B H11B 120.0 . . ?
C7B C12B H12B 120.0 . . ?
C11B C12B C7B 120.0 . . ?
C11B C12B H12B 120.0 . . ?
N312 Zn43 I406 99.8(4) . . ?
N312 Zn43 I405 112.9(4) . . ?
N305 Zn43 N312 100.5(4) 8_465 . ?
N305 Zn43 I406 103.9(4) 8_465 . ?
N305 Zn43 I405 109.2(4) 8_465 . ?
I405 Zn43 I406 127.1(4) . . ?
N312 Zn53 N305 82.3(4) . 8_465 ?
N312 Zn53 C311 97.0(4) . 8_465 ?
N312 Zn53 I505 126.7(6) . . ?
N312 Zn53 I506 87.8(6) . . ?
N305 Zn53 C311 30.6(2) 8_465 8_465 ?
N305 Zn53 I505 137.6(5) 8_465 . ?
N305 Zn53 I506 82.6(5) 8_465 . ?
C311 Zn53 I505 108.2(6) 8_465 . ?
I506 Zn53 I505 123.4(6) . . ?
C8B C13B H13D 109.5 . . ?
C8B C13B H13E 109.5 . . ?
C8B C13B H13F 109.5 . . ?
H13D C13B H13E 109.5 . . ?
H13D C13B H13F 109.5 . . ?
H13E C13B H13F 109.5 . . ?
N311 Zn31 I302 102.3(3) 3_545 . ?
N311 Zn31 I301 107.8(3) 3_545 . ?
N301 Zn31 N311 102.2(3) . 3_545 ?
N301 Zn31 I302 107.2(3) . . ?
N301 Zn31 I301 112.5(4) . . ?
I301 Zn31 I302 122.6(3) . . ?
N311 Zn51 N301 93.8(11) 3_545 . ?
N311 Zn51 I501 122.4(19) 3_545 . ?
N311 Zn51 I502 94.0(12) 3_545 . ?
N301 Zn51 I501 124.3(19) . . ?
N301 Zn51 I502 91.2(12) . . ?
I501 Zn51 I502 122.6(12) . . ?
C5C C4C C3C 120.0 . . ?
C5C C4C C7C 120.4(13) . . ?
C3C C4C C7C 119.1(13) . . ?
C6C C5C C4C 120.0 . . ?
F1C C5C C4C 122(2) . . ?
F1C C5C C6C 118(2) . . ?
C5C C6C H6C 120.0 . . ?
C5C C6C C1C 120.0 . . ?
C1C C6C H6C 120.0 . . ?
C6C C1C H1C 120.0 . . ?
C2C C1C C6C 120.0 . . ?
C2C C1C H1C 120.0 . . ?
C1C C2C H2C 120.0 . . ?
C3C C2C C1C 120.0 . . ?
C3C C2C H2C 120.0 . . ?
C2C C3C C4C 120.0 . . ?
O1C C3C C4C 122.0(17) . . ?
O1C C3C C2C 117.3(17) . . ?
H13G C13C H13H 109.5 . . ?
H13G C13C H13I 109.5 . . ?
H13H C13C H13I 109.5 . . ?
C8C C13C H13G 109.5 . . ?
C8C C13C H13H 109.5 . . ?
C8C C13C H13I 109.5 . . ?
C3C O1C H1CA 109.5 . . ?
C8C C7C C4C 122.5(11) . . ?
C8C C7C C12C 120.0 . . ?
C12C C7C C4C 117.5(11) . . ?
C7C C8C C13C 118.1(17) . . ?
C9C C8C C13C 121.0(18) . . ?
C9C C8C C7C 120.0 . . ?
C8C C9C H9C 120.0 . . ?
C10C C9C C8C 120.0 . . ?
C10C C9C H9C 120.0 . . ?
C9C C10C H10C 120.0 . . ?
C11C C10C C9C 120.0 . . ?
C11C C10C H10C 120.0 . . ?
C10C C11C H11C 120.0 . . ?
C10C C11C C12C 120.0 . . ?
C12C C11C H11C 120.0 . . ?
C7C C12C H12C 120.0 . . ?
C11C C12C C7C 120.0 . . ?
C11C C12C H12C 120.0 . . ?
N311 Zn61 N301 81(2) 3_545 . ?
N311 Zn61 C329 30.1(8) 3_545 3_545 ?
N311 Zn61 I602 90(2) 3_545 . ?
N311 Zn61 I601 135(3) 3_545 . ?
N301 Zn61 C329 103(2) . 3_545 ?
I602 Zn61 N301 85(2) . . ?
I601 Zn61 N301 137(3) . . ?
I601 Zn61 I602 113(3) . . ?

loop_
_geom_bond_atom_site_label_1
_geom_bond_atom_site_label_2
_geom_bond_distance
_geom_bond_site_symmetry_2
_geom_bond_publ_flag
I303 Zn32 2.546(12) . ?
I401 Zn41 2.561(8) . ?
I304 Zn32 2.611(13) . ?
I306 Zn33 2.532(3) . ?
I305 Zn33 2.522(4) . ?
I402 Zn41 2.545(7) . ?
Zn32 N307 2.122(12) . ?
Zn32 N306 1.974(13) . ?
Zn41 N311 2.037(8) 3_545 ?
Zn41 N301 2.100(8) . ?
Zn33 N312 2.083(6) . ?
Zn33 N305 2.108(7) 8_465 ?
N309 C324 1.338(6) . ?
N309 C325 1.334(6) . ?
N310 C326 1.343(6) . ?
N310 C325 1.337(6) . ?
N308 C326 1.333(6) . ?
N308 C324 1.323(6) . ?
N303 C307 1.334(7) . ?
N303 C306 1.337(7) . ?
N304 C307 1.335(7) . ?
N304 C308 1.328(6) . ?
N307 C323 1.344(7) . ?
N307 C319 1.329(8) . ?
N307 Zn42 1.955(16) . ?
N302 C308 1.329(7) . ?
N302 C306 1.340(7) . ?
N311 C329 1.310(8) . ?
N311 C330 1.349(8) . ?
N311 Zn31 2.117(8) 3_455 ?
N311 Zn51 2.14(4) 3_455 ?
N311 Zn61 2.46(7) 3_455 ?
N306 C318 1.321(7) . ?
N306 C314 1.329(9) . ?
N306 Zn42 2.167(16) . ?
N312 C332 1.345(8) . ?
N312 C336 1.350(8) . ?
N312 Zn43 2.048(9) . ?
N312 Zn53 2.326(12) . ?
C321 C324 1.491(7) . ?
C321 C322 1.378(7) . ?
C321 C320 1.379(8) . ?
N305 C311 1.299(9) . ?
N305 C312 1.328(8) . ?
N305 Zn43 2.030(11) 8_566 ?
N305 Zn53 2.438(12) 8_566 ?
C326 C334 1.480(6) . ?
N301 C301 1.334(9) . ?
N301 C305 1.320(9) . ?
N301 Zn31 2.031(7) . ?
N301 Zn51 2.28(4) . ?
N301 Zn61 2.54(6) . ?
C307 C309 1.498(7) . ?
C325 C327 1.484(7) . ?
C308 C316 1.473(7) . ?
C334 C333 1.383(7) . ?
C334 C335 1.395(8) . ?
C316 C317 1.381(9) . ?
C316 C315 1.371(8) . ?
C306 C303 1.469(8) . ?
C333 H333 0.9500 . ?
C333 C332 1.379(7) . ?
C309 C313 1.378(9) . ?
C309 C310 1.368(9) . ?
C322 H322 0.9500 . ?
C322 C323 1.361(8) . ?
C327 C328 1.355(7) . ?
C327 C331 1.404(8) . ?
C332 H332 0.9500 . ?
C303 C302 1.384(9) . ?
C303 C304 1.378(9) . ?
C323 H323 0.9500 . ?
C313 H313 0.9500 . ?
C313 C312 1.376(8) . ?
C328 H328 0.9500 . ?
C328 C329 1.404(8) . ?
C317 H317 0.9500 . ?
C317 C318 1.359(9) . ?
C329 H329 0.9500 . ?
C329 Zn61 2.57(7) 3_455 ?
C311 H311 0.9500 . ?
C311 C310 1.406(9) . ?
C311 Zn53 2.478(10) 8_566 ?
C312 H312 0.9500 . ?
C302 H302 0.9500 . ?
C302 C301 1.375(9) . ?
C318 H318 0.9500 . ?
C320 H320 0.9500 . ?
C320 C319 1.355(9) . ?
C331 H331 0.9500 . ?
C331 C330 1.359(8) . ?
C319 H319 0.9500 . ?
C301 H301 0.9500 . ?
C310 H310 0.9500 . ?
C330 H330 0.9500 . ?
C335 H335 0.9500 . ?
C335 C336 1.369(9) . ?
C304 H304 0.9500 . ?
C304 C305 1.374(10) . ?
C305 H305 0.9500 . ?
C336 H336 0.9500 . ?
C315 H315 0.9500 . ?
C315 C314 1.369(11) . ?
C314 H314 0.9500 . ?
I403 Zn42 2.509(16) . ?
Zn42 I404 2.454(17) . ?
C7A C12A 1.3900 . ?
C7A C8A 1.3900 . ?
C7A C4A 1.537(15) . ?
C12A H12A 0.9500 . ?
C12A C11A 1.3900 . ?
C11A H11A 0.9500 . ?
C11A C10A 1.3900 . ?
C10A H10A 0.9500 . ?
C10A C9A 1.3900 . ?
C9A H9A 0.9500 . ?
C9A C8A 1.3900 . ?
C8A C13A 1.65(4) . ?
F1A C5A 1.43(3) . ?
C13A H13A 0.9800 . ?
C13A H13B 0.9800 . ?
C13A H13C 0.9800 . ?
C5A C6A 1.3900 . ?
C5A C4A 1.3900 . ?
C6A H6A 0.9500 . ?
C6A C1A 1.3900 . ?
C1A H1A 0.9500 . ?
C1A C2A 1.3900 . ?
C2A H2A 0.9500 . ?
C2A C3A 1.3900 . ?
C3A C4A 1.3900 . ?
C3A O1A 1.326(17) . ?
O1A H1AA 0.8400 . ?
O1B H1B 0.8400 . ?
O1B C3B 1.314(16) . ?
C4B C5B 1.3900 . ?
C4B C3B 1.3900 . ?
C4B C7B 1.498(16) . ?
C5B C6B 1.3900 . ?
C5B F1B 1.377(16) . ?
C6B H6B 0.9500 . ?
C6B C1B 1.3900 . ?
C1B H1BA 0.9500 . ?
C1B C2B 1.3900 . ?
C2B H2B 0.9500 . ?
C2B C3B 1.3900 . ?
C7B C8B 1.3900 . ?
C7B C12B 1.3900 . ?
C8B C9B 1.3900 . ?
C8B C13B 1.552(17) . ?
C9B H9B 0.9500 . ?
C9B C10B 1.3900 . ?
C10B H10B 0.9500 . ?
C10B C11B 1.3900 . ?
C11B H11B 0.9500 . ?
C11B C12B 1.3900 . ?
C12B H12B 0.9500 . ?
Zn43 I406 2.545(9) . ?
Zn43 I405 2.512(9) . ?
I505 Zn53 2.573(18) . ?
I506 Zn53 2.470(17) . ?
C13B H13D 0.9800 . ?
C13B H13E 0.9800 . ?
C13B H13F 0.9800 . ?
I302 Zn31 2.564(7) . ?
Zn31 I301 2.529(7) . ?
I501 Zn51 2.546(15) . ?
I502 Zn51 2.554(15) . ?
C4C C5C 1.3900 . ?
C4C C3C 1.3900 . ?
C4C C7C 1.566(17) . ?
C5C C6C 1.3900 . ?
C5C F1C 1.349(18) . ?
C6C H6C 0.9500 . ?
C6C C1C 1.3900 . ?
C1C H1C 0.9500 . ?
C1C C2C 1.3900 . ?
C2C H2C 0.9500 . ?
C2C C3C 1.3900 . ?
C3C O1C 1.346(16) . ?
C13C H13G 0.9800 . ?
C13C H13H 0.9800 . ?
C13C H13I 0.9800 . ?
C13C C8C 1.526(17) . ?
O1C H1CA 0.8400 . ?
C7C C8C 1.3900 . ?
C7C C12C 1.3900 . ?
C8C C9C 1.3900 . ?
C9C H9C 0.9500 . ?
C9C C10C 1.3900 . ?
C10C H10C 0.9500 . ?
C10C C11C 1.3900 . ?
C11C H11C 0.9500 . ?
C11C C12C 1.3900 . ?
C12C H12C 0.9500 . ?
I602 Zn61 2.48(7) . ?
I601 Zn61 2.48(8) . ?

loop_
_geom_torsion_atom_site_label_1
_geom_torsion_atom_site_label_2
_geom_torsion_atom_site_label_3
_geom_torsion_atom_site_label_4
_geom_torsion
_geom_torsion_site_symmetry_1
_geom_torsion_site_symmetry_2
_geom_torsion_site_symmetry_3
_geom_torsion_site_symmetry_4
_geom_torsion_publ_flag
Zn32 N307 C323 C322 177.4(7) . . . . ?
Zn32 N307 C319 C320 -178.4(8) . . . . ?
Zn32 N306 C318 C317 177.8(6) . . . . ?
Zn32 N306 C314 C315 -177.0(11) . . . . ?
Zn41 N311 C329 C328 -176.9(5) 3_455 . . . ?
Zn41 N311 C330 C331 175.6(6) 3_455 . . . ?
Zn41 N301 C301 C302 174.9(6) . . . . ?
Zn41 N301 C305 C304 -176.9(8) . . . . ?
Zn33 N312 C332 C333 -173.1(5) . . . . ?
Zn33 N312 C336 C335 177.1(8) . . . . ?
Zn33 N305 C311 C310 175.9(6) 8_566 . . . ?
Zn33 N305 C312 C313 -175.6(5) 8_566 . . . ?
N309 C325 C327 C328 5.4(8) . . . . ?
N309 C325 C327 C331 -175.9(6) . . . . ?
N310 C326 C334 C333 177.0(5) . . . . ?
N310 C326 C334 C335 -5.4(9) . . . . ?
N310 C325 C327 C328 -172.2(5) . . . . ?
N310 C325 C327 C331 6.4(8) . . . . ?
N308 C326 C334 C333 -1.1(8) . . . . ?
N308 C326 C334 C335 176.5(7) . . . . ?
N303 C307 C309 C313 164.6(5) . . . . ?
N303 C307 C309 C310 -17.1(8) . . . . ?
N303 C306 C303 C302 20.5(8) . . . . ?
N303 C306 C303 C304 -162.4(6) . . . . ?
N304 C307 C309 C313 -14.1(7) . . . . ?
N304 C307 C309 C310 164.2(6) . . . . ?
N304 C308 C316 C317 -17.0(7) . . . . ?
N304 C308 C316 C315 160.5(8) . . . . ?
N302 C308 C316 C317 164.3(5) . . . . ?
N302 C308 C316 C315 -18.2(10) . . . . ?
N302 C306 C303 C302 -161.1(6) . . . . ?
N302 C306 C303 C304 15.9(9) . . . . ?
C321 C322 C323 N307 1.6(10) . . . . ?
C321 C320 C319 N307 0.3(15) . . . . ?
N305 C311 C310 C309 -0.5(12) . . . . ?
C326 N310 C325 N309 -3.7(7) . . . . ?
C326 N310 C325 C327 173.8(4) . . . . ?
C326 N308 C324 N309 -4.3(7) . . . . ?
C326 N308 C324 C321 176.1(4) . . . . ?
C326 C334 C333 C332 -177.5(5) . . . . ?
C326 C334 C335 C336 -179.4(8) . . . . ?
C324 N309 C325 N310 1.6(7) . . . . ?
C324 N309 C325 C327 -175.8(5) . . . . ?
C324 N308 C326 N310 1.7(7) . . . . ?
C324 N308 C326 C334 179.6(5) . . . . ?
C324 C321 C322 C323 -179.8(6) . . . . ?
C324 C321 C320 C319 178.8(7) . . . . ?
C307 N303 C306 N302 2.9(8) . . . . ?
C307 N303 C306 C303 -178.9(5) . . . . ?
C307 N304 C308 N302 4.2(7) . . . . ?
C307 N304 C308 C316 -174.4(4) . . . . ?
C307 C309 C313 C312 178.9(5) . . . . ?
C307 C309 C310 C311 -178.6(6) . . . . ?
C325 N309 C324 N308 2.8(7) . . . . ?
C325 N309 C324 C321 -177.6(4) . . . . ?
C325 N310 C326 N308 2.0(7) . . . . ?
C325 N310 C326 C334 -176.0(4) . . . . ?
C325 C327 C328 C329 176.3(6) . . . . ?
C325 C327 C331 C330 -177.6(6) . . . . ?
C308 N304 C307 N303 -5.9(7) . . . . ?
C308 N304 C307 C309 172.7(4) . . . . ?
C308 N302 C306 N303 -4.4(8) . . . . ?
C308 N302 C306 C303 177.4(5) . . . . ?
C308 C316 C317 C318 179.4(6) . . . . ?
C308 C316 C315 C314 -178.6(10) . . . . ?
C334 C333 C332 N312 -3.6(10) . . . . ?
C334 C335 C336 N312 -3.0(15) . . . . ?
C316 C317 C318 N306 -0.9(10) . . . . ?
C316 C315 C314 N306 -1(2) . . . . ?
C306 N303 C307 N304 2.7(7) . . . . ?
C306 N303 C307 C309 -175.9(4) . . . . ?
C306 N302 C308 N304 0.6(7) . . . . ?
C306 N302 C308 C316 179.2(5) . . . . ?
C306 C303 C302 C301 178.2(6) . . . . ?
C306 C303 C304 C305 -179.5(7) . . . . ?
C333 C334 C335 C336 -1.7(13) . . . . ?
C309 C313 C312 N305 0.0(9) . . . . ?
C322 C321 C324 N309 -178.5(5) . . . . ?
C322 C321 C324 N308 1.2(8) . . . . ?
C322 C321 C320 C319 0.6(12) . . . . ?
C327 C328 C329 N311 1.1(10) . . . . ?
C327 C328 C329 Zn61 155(6) . . . 3_455 ?
C327 C331 C330 N311 1.7(12) . . . . ?
C332 N312 C336 C335 4.4(13) . . . . ?
C303 C302 C301 N301 -0.6(11) . . . . ?
C303 C304 C305 N301 3.2(14) . . . . ?
C323 N307 C319 C320 -0.4(13) . . . . ?
C313 C309 C310 C311 -0.2(10) . . . . ?
C328 C327 C331 C330 1.1(10) . . . . ?
C317 C316 C315 C314 -1.0(16) . . . . ?
C329 N311 C330 C331 -3.0(11) . . . . ?
C311 N305 C312 C313 -0.8(9) . . . . ?
C312 N305 C311 C310 1.0(11) . . . . ?
C312 N305 C311 Zn53 -177.3(6) . . . 8_566 ?
C302 C303 C304 C305 -2.4(12) . . . . ?
C318 N306 C314 C315 1.9(17) . . . . ?
C320 C321 C324 N309 3.4(9) . . . . ?
C320 C321 C324 N308 -176.9(6) . . . . ?
C320 C321 C322 C323 -1.5(10) . . . . ?
C331 C327 C328 C329 -2.4(9) . . . . ?
C319 N307 C323 C322 -0.6(10) . . . . ?
C301 N301 C305 C304 -2.6(13) . . . . ?
C310 C309 C313 C312 0.5(9) . . . . ?
C330 N311 C329 C328 1.7(10) . . . . ?
C330 N311 C329 Zn61 -172.0(16) . . . 3_455 ?
C335 C334 C333 C332 4.8(10) . . . . ?
C304 C303 C302 C301 1.1(10) . . . . ?
C305 N301 C301 C302 1.3(11) . . . . ?
C336 N312 C332 C333 -1.1(10) . . . . ?
C315 C316 C317 C318 1.8(11) . . . . ?
C314 N306 C318 C317 -1.0(11) . . . . ?
Zn42 N307 C323 C322 170.5(8) . . . . ?
Zn42 N307 C319 C320 -171.8(9) . . . . ?
Zn42 N306 C318 C317 -176.8(7) . . . . ?
Zn42 N306 C314 C315 177.8(11) . . . . ?
C7A C12A C11A C10A 0.0 . . . . ?
C12A C7A C8A C9A 0.0 . . . . ?
C12A C7A C8A C13A 175.7(18) . . . . ?
C12A C7A C4A C5A 103.9(11) . . . . ?
C12A C7A C4A C3A -79.2(12) . . . . ?
C12A C11A C10A C9A 0.0 . . . . ?
C11A C10A C9A C8A 0.0 . . . . ?
C10A C9A C8A C7A 0.0 . . . . ?
C10A C9A C8A C13A -175(2) . . . . ?
C8A C7A C12A C11A 0.0 . . . . ?
C8A C7A C4A C5A -76.9(12) . . . . ?
C8A C7A C4A C3A 100.0(12) . . . . ?
F1A C5A C6A C1A -175.7(16) . . . . ?
F1A C5A C4A C7A -7.2(16) . . . . ?
F1A C5A C4A C3A 175.9(15) . . . . ?
C5A C6A C1A C2A 0.0 . . . . ?
C6A C5A C4A C7A 176.9(13) . . . . ?
C6A C5A C4A C3A 0.0 . . . . ?
C6A C1A C2A C3A 0.0 . . . . ?
C1A C2A C3A C4A 0.0 . . . . ?
C1A C2A C3A O1A -174.7(18) . . . . ?
C2A C3A C4A C7A -176.8(13) . . . . ?
C2A C3A C4A C5A 0.0 . . . . ?
C4A C7A C12A C11A 179.2(12) . . . . ?
C4A C7A C8A C9A -179.2(13) . . . . ?
C4A C7A C8A C13A -3.5(18) . . . . ?
C4A C5A C6A C1A 0.0 . . . . ?
O1A C3A C4A C7A -2.1(18) . . . . ?
O1A C3A C4A C5A 174.7(17) . . . . ?
C4B C5B C6B C1B 0.0 . . . . ?
C4B C7B C8B C9B -180.0(12) . . . . ?
C4B C7B C8B C13B -6(3) . . . . ?
C4B C7B C12B C11B 180.0(12) . . . . ?
C5B C4B C3B O1B -179(2) . . . . ?
C5B C4B C3B C2B 0.0 . . . . ?
C5B C4B C7B C8B -106.0(17) . . . . ?
C5B C4B C7B C12B 74.0(19) . . . . ?
C5B C6B C1B C2B 0.0 . . . . ?
C6B C1B C2B C3B 0.0 . . . . ?
C1B C2B C3B O1B 179(2) . . . . ?
C1B C2B C3B C4B 0.0 . . . . ?
C3B C4B C5B C6B 0.0 . . . . ?
C3B C4B C5B F1B -175(3) . . . . ?
C3B C4B C7B C8B 76(2) . . . . ?
C3B C4B C7B C12B -104(2) . . . . ?
C7B C4B C5B C6B -178(2) . . . . ?
C7B C4B C5B F1B 7(3) . . . . ?
C7B C4B C3B O1B -1(3) . . . . ?
C7B C4B C3B C2B 178(2) . . . . ?
C7B C8B C9B C10B 0.0 . . . . ?
C8B C7B C12B C11B 0.0 . . . . ?
C8B C9B C10B C11B 0.0 . . . . ?
C9B C10B C11B C12B 0.0 . . . . ?
C10B C11B C12B C7B 0.0 . . . . ?
C12B C7B C8B C9B 0.0 . . . . ?
C12B C7B C8B C13B 174(3) . . . . ?
Zn43 N312 C332 C333 176.6(6) . . . . ?
Zn43 N312 C336 C335 -173.3(8) . . . . ?
Zn43 N305 C311 C310 177.2(7) 8_566 . . . ?
Zn43 N305 C312 C313 -176.2(5) 8_566 . . . ?
Zn53 N312 C332 C333 147.5(6) . . . . ?
Zn53 N312 C336 C335 -130.2(9) . . . . ?
Zn53 N305 C311 C310 178.4(8) 8_566 . . . ?
Zn53 N305 C312 C313 -171.1(14) 8_566 . . . ?
Zn53 C311 C310 C309 174(2) 8_566 . . . ?
F1B C5B C6B C1B 174(3) . . . . ?
C13B C8B C9B C10B -174(3) . . . . ?
Zn31 N311 C329 C328 -179.0(5) 3_455 . . . ?
Zn31 N311 C330 C331 177.6(6) 3_455 . . . ?
Zn31 N301 C301 C302 176.3(6) . . . . ?
Zn31 N301 C305 C304 -177.5(7) . . . . ?
Zn51 N311 C329 C328 -179.2(12) 3_455 . . . ?
Zn51 N311 C330 C331 178.5(18) 3_455 . . . ?
Zn51 N301 C301 C302 -170.3(11) . . . . ?
Zn51 N301 C305 C304 165.2(13) . . . . ?
C4C C5C C6C C1C 0.0 . . . . ?
C4C C7C C8C C13C 10(4) . . . . ?
C4C C7C C8C C9C 179(3) . . . . ?
C4C C7C C12C C11C -179(2) . . . . ?
C5C C4C C3C C2C 0.0 . . . . ?
C5C C4C C3C O1C 170.3(17) . . . . ?
C5C C4C C7C C8C 68(2) . . . . ?
C5C C4C C7C C12C -112.9(18) . . . . ?
C5C C6C C1C C2C 0.0 . . . . ?
C6C C1C C2C C3C 0.0 . . . . ?
C1C C2C C3C C4C 0.0 . . . . ?
C1C C2C C3C O1C -170.7(16) . . . . ?
C3C C4C C5C C6C 0.0 . . . . ?
C3C C4C C5C F1C 177(3) . . . . ?
C3C C4C C7C C8C -104(2) . . . . ?
C3C C4C C7C C12C 75(2) . . . . ?
F1C C5C C6C C1C -177(3) . . . . ?
C13C C8C C9C C10C 169(4) . . . . ?
C7C C4C C5C C6C -172.0(14) . . . . ?
C7C C4C C5C F1C 5(2) . . . . ?
C7C C4C C3C C2C 172.1(14) . . . . ?
C7C C4C C3C O1C -18(3) . . . . ?
C7C C8C C9C C10C 0.0 . . . . ?
C8C C7C C12C C11C 0.0 . . . . ?
C8C C9C C10C C11C 0.0 . . . . ?
C9C C10C C11C C12C 0.0 . . . . ?
C10C C11C C12C C7C 0.0 . . . . ?
C12C C7C C8C C13C -169(4) . . . . ?
C12C C7C C8C C9C 0.0 . . . . ?
Zn61 N311 C329 C328 173.7(16) 3_455 . . . ?
Zn61 N311 C330 C331 -159(5) 3_455 . . . ?
Zn61 N301 C301 C302 -158.8(16) . . . . ?
Zn61 N301 C305 C304 138(3) . . . . ?

loop_
_exptl_oxdiff_crystal_face_indexfrac_h
_exptl_oxdiff_crystal_face_indexfrac_k
_exptl_oxdiff_crystal_face_indexfrac_l
_exptl_oxdiff_crystal_face_x
_exptl_oxdiff_crystal_face_y
_exptl_oxdiff_crystal_face_z
-1.0000 0.0000 0.0000 0.0105 -0.0432 -0.0011
1.0000 -0.0000 -0.0000 -0.0105 0.0432 0.0011
0.0000 -0.0000 -1.0000 0.0493 0.0001 -0.0071
-0.0000 0.0000 1.0000 -0.0493 -0.0001 0.0071
-0.0000 -1.0000 0.0000 0.0148 0.0011 0.1027
0.2987 9.5766 -2.3201 -0.0306 0.0025 -0.9995
10.9135 0.1259 -19.9960 0.8697 0.4721 -0.1439
7.4063 -8.4421 -8.8183 0.4821 0.3295 0.8118
7.9605 6.9750 -13.6848 0.4879 0.3367 -0.8053
-21.7721 -0.1249 11.4434 -0.3331 -0.9402 0.0713
21.7912 -0.0375 -11.4064 0.3335 0.9412 -0.0543
-14.3708 -7.3297 6.8854 -0.0796 -0.6125 0.7864
8.8725 -8.8717 -0.3134 0.0533 0.3927 0.9181
-13.5186 6.6930 -5.5835 0.3190 -0.5904 -0.7414
14.6625 7.3188 -0.0668 -0.2598 0.6247 -0.7364
